data_4121781
loop_
_publ_author_name
'Zhu, Kelong'
'Vukotic, V. Nicholas'
'O'Keefe, Christopher A'
'Schurko, Robert W.'
'Loeb, Stephen J.'

_publ_section_title
;
 Metal-Organic Frameworks with Mechanically Interlocked Pillars:
 Controlling Ring Dynamics in the Solid-State via a Reversible Phase
 Change.
;
_journal_issue 20
_journal_name_full 'Journal of the American Chemical Society'
_journal_page_first 7403
_journal_page_last 7409
_journal_paper_doi 10.1021/ja502238a
_journal_volume 136
_journal_year 2014
_chemical_formula_sum 'C79 H93 N9 O16 Zn2'
_chemical_formula_weight 1555.36
_chemical_name_systematic
;
 ?
;
_space_group_crystal_system monoclinic
_space_group_IT_number 9
_space_group_name_Hall 'C -2yc'
_space_group_name_H-M_alt 'C 1 c 1'
_symmetry_space_group_name_Hall 'C -2yc'
_symmetry_space_group_name_H-M 'C 1 c 1'
_atom_sites_solution_hydrogens geom
_atom_sites_solution_primary direct
_atom_sites_solution_secondary difmap
_audit_creation_method SHELXL-2013
_cell_angle_alpha 90
_cell_angle_beta 101.568(2)
_cell_angle_gamma 90
_cell_formula_units_Z 4
_cell_length_a 21.336(3)
_cell_length_b 23.766(4)
_cell_length_c 15.808(3)
_cell_measurement_reflns_used 166
_cell_measurement_temperature 150(2)
_cell_measurement_theta_max 25.0
_cell_measurement_theta_min 2.5
_cell_volume 7853(2)
_computing_cell_refinement 'Bruker SAINT'
_computing_data_collection 'Bruker SMART'
_computing_data_reduction 'Bruker SHELXTL XPREP'
_computing_molecular_graphics 'Bruker SHELXTL XP'
_computing_publication_material 'Bruker SHELXTL XCIF'
_computing_structure_refinement 'SHELXL-2013 (Sheldrick, 2013)'
_computing_structure_solution 'SHELXS-97 (Sheldrick, 2008)'
_diffrn_ambient_temperature 150(2)
_diffrn_measured_fraction_theta_full 0.942
_diffrn_measured_fraction_theta_max 0.999
_diffrn_radiation_type MoK\a
_diffrn_radiation_wavelength 0.71073
_diffrn_reflns_av_R_equivalents 0.1336
_diffrn_reflns_av_unetI/netI 0.1873
_diffrn_reflns_Laue_measured_fraction_full 0.942
_diffrn_reflns_Laue_measured_fraction_max 0.999
_diffrn_reflns_limit_h_max 25
_diffrn_reflns_limit_h_min -25
_diffrn_reflns_limit_k_max 27
_diffrn_reflns_limit_k_min -27
_diffrn_reflns_limit_l_max 18
_diffrn_reflns_limit_l_min -18
_diffrn_reflns_number 35776
_diffrn_reflns_point_group_measured_fraction_full 0.940
_diffrn_reflns_point_group_measured_fraction_max 0.997
_diffrn_reflns_theta_full 25.242
_diffrn_reflns_theta_max 24.711
_diffrn_reflns_theta_min 2.595
_diffrn_source 'fine-focus sealed tube'
_exptl_absorpt_coefficient_mu 0.682
_exptl_absorpt_correction_T_max 0.7457
_exptl_absorpt_correction_T_min 0.6402
_exptl_absorpt_correction_type empirical
_exptl_absorpt_process_details sadabs
_exptl_crystal_colour red
_exptl_crystal_density_diffrn 1.316
_exptl_crystal_description block
_exptl_crystal_F_000 3272
_exptl_crystal_size_max 0.260
_exptl_crystal_size_mid 0.180
_exptl_crystal_size_min 0.080
_platon_squeeze_details
;
 The unit cell was calculated to contain an estimated 
 8 molecules of DMF which were treated as a diffuse 
 contribution to the overall scattering without specific
 atom positions by SQUEEZE/PLATON                          ?
;
_refine_diff_density_max 0.962
_refine_diff_density_min -0.625
_refine_diff_density_rms 0.106
_refine_ls_abs_structure_details
;
 Flack x determined using 2429 quotients [(I+)-(I-)]/[(I+)+(I-)]
 (Parsons and Flack (2004), Acta Cryst. A60, s61).
;
_refine_ls_abs_structure_Flack 0.53(3)
_refine_ls_extinction_method none
_refine_ls_goodness_of_fit_ref 1.002
_refine_ls_hydrogen_treatment constr
_refine_ls_matrix_type full
_refine_ls_number_parameters 769
_refine_ls_number_reflns 13360
_refine_ls_number_restraints 1004
_refine_ls_restrained_S_all 0.978
_refine_ls_R_factor_all 0.1612
_refine_ls_R_factor_gt 0.0971
_refine_ls_shift/su_max 0.009
_refine_ls_shift/su_mean 0.000
_refine_ls_structure_factor_coef Fsqd
_refine_ls_weighting_details
;
 w=1/[\s^2^(Fo^2^)+(0.1185P)^2^]
 where P=(Fo^2^+2Fc^2^)/3
;
_refine_ls_weighting_scheme calc
_refine_ls_wR_factor_gt 0.2150
_refine_ls_wR_factor_ref 0.2551
_reflns_Friedel_coverage 0.995
_reflns_Friedel_fraction_full 0.939
_reflns_Friedel_fraction_max 0.996
_reflns_number_gt 7688
_reflns_number_total 13360
_reflns_threshold_expression 'I > 2\s(I)'
_cod_data_source_file ja502238a_si_003.cif
_cod_data_source_block kz118_sq_s
_cod_depositor_comments 'Adding full bibliography for 4121779--4121781.cif.'
_cod_database_code 4121781
_shelx_estimated_absorpt_t_min 0.843
_shelx_estimated_absorpt_t_max 0.947

loop_
_space_group_symop_operation_xyz
'x, y, z'
'x, -y, z+1/2'
'x+1/2, y+1/2, z'
'x+1/2, -y+1/2, z+1/2'

loop_
_atom_site_label
_atom_site_type_symbol
_atom_site_fract_x
_atom_site_fract_y
_atom_site_fract_z
_atom_site_U_iso_or_equiv
_atom_site_adp_type
_atom_site_occupancy
_atom_site_site_symmetry_order
_atom_site_calc_flag
_atom_site_refinement_flags_posn
_atom_site_refinement_flags_adp
Zn1 Zn 0.95006(8) -0.01033(9) 0.26580(11) 0.0163(6) Uani 1 1 d . .
Zn2 Zn 1.02913(9) 0.00973(10) 0.13147(12) 0.0235(7) Uani 1 1 d . .
O1 O 1.0085(6) 0.0399(6) 0.3474(8) 0.016(3) Uani 1 1 d . U
O2 O 1.0635(8) 0.0547(8) 0.2428(11) 0.046(5) Uani 1 1 d . .
O3 O 1.4088(9) 0.4413(7) 0.7041(11) 0.042(5) Uani 1 1 d . .
O4 O 1.4639(8) 0.4272(6) 0.5969(10) 0.028(4) Uani 1 1 d . U
O5 O 1.0072(8) -0.0774(7) 0.2925(11) 0.036(4) Uani 1 1 d . .
O6 O 1.0660(7) -0.0640(6) 0.1920(10) 0.026(4) Uani 1 1 d . .
O7 O 1.4154(7) -0.4500(6) 0.6483(10) 0.028(4) Uani 1 1 d . U
O8 O 1.4699(8) -0.4627(8) 0.5423(11) 0.044(5) Uani 1 1 d . .
N1 N 1.2293(9) 0.2106(9) 0.5265(13) 0.050(6) Uani 1 1 d . .
N2 N 1.2674(11) 0.2294(10) 0.5024(16) 0.057(7) Uani 1 1 d . .
N3 N 1.2070(10) -0.2753(9) 0.3990(13) 0.048(6) Uani 1 1 d . .
N4 N 1.2644(8) -0.2813(8) 0.3662(12) 0.031(4) Uani 1 1 d . U
C1 C 1.0520(10) 0.0603(8) 0.3178(14) 0.019(5) Uani 1 1 d . U
C2 C 1.0950(6) 0.1029(6) 0.3767(8) 0.026(5) Uani 1 1 d G U
C3 C 1.0924(6) 0.1096(5) 0.4633(8) 0.017(4) Uani 1 1 d G U
H3A H 1.0624 0.0888 0.4875 0.020 Uiso 1 1 calc R U
C4 C 1.1338(7) 0.1470(6) 0.5144(7) 0.039(6) Uani 1 1 d G .
H4A H 1.1320 0.1516 0.5735 0.047 Uiso 1 1 calc R U
C5 C 1.1777(7) 0.1775(6) 0.4789(9) 0.034(5) Uani 1 1 d G U
C6 C 1.1803(7) 0.1707(6) 0.3923(10) 0.043(6) Uani 1 1 d G U
H6A H 1.2103 0.1916 0.3681 0.052 Uiso 1 1 calc R U
C7 C 1.1389(8) 0.1334(7) 0.3412(7) 0.041(6) Uani 1 1 d G .
H7A H 1.1407 0.1288 0.2821 0.049 Uiso 1 1 calc R U
C8 C 1.3053(8) 0.2723(6) 0.5441(11) 0.073(10) Uani 1 1 d G .
C9 C 1.2848(6) 0.3113(6) 0.5982(10) 0.028(5) Uani 1 1 d G .
H9A H 1.2443 0.3069 0.6136 0.034 Uiso 1 1 calc R U
C10 C 1.3236(6) 0.3567(6) 0.6299(9) 0.040(6) Uani 1 1 d G .
H10A H 1.3096 0.3833 0.6669 0.048 Uiso 1 1 calc R U
C11 C 1.3829(6) 0.3631(5) 0.6074(9) 0.016(4) Uani 1 1 d G .
C12 C 1.4034(6) 0.3241(7) 0.5532(10) 0.054(8) Uani 1 1 d G .
H12A H 1.4439 0.3285 0.5378 0.065 Uiso 1 1 calc R U
C13 C 1.3646(8) 0.2788(6) 0.5216(11) 0.089(12) Uani 1 1 d G .
H13A H 1.3786 0.2521 0.4845 0.106 Uiso 1 1 calc R U
C14 C 1.4206(11) 0.4131(11) 0.6462(17) 0.036(6) Uani 1 1 d . .
C15 C 1.0500(11) -0.0878(8) 0.2614(13) 0.020(5) Uani 1 1 d . U
C16 C 1.0935(7) -0.1389(6) 0.2847(10) 0.059(8) Uani 1 1 d G .
C17 C 1.0758(6) -0.1734(6) 0.3470(10) 0.037(7) Uani 1 1 d G .
H17A H 1.0374 -0.1661 0.3668 0.044 Uiso 1 1 calc R U
C18 C 1.1144(7) -0.2185(5) 0.3804(9) 0.033(6) Uani 1 1 d G .
H18A H 1.1023 -0.2421 0.4229 0.039 Uiso 1 1 calc R U
C19 C 1.1706(6) -0.2292(5) 0.3514(10) 0.031(6) Uani 1 1 d G U
C20 C 1.1882(6) -0.1948(7) 0.2891(10) 0.074(10) Uani 1 1 d G .
H20A H 1.2266 -0.2021 0.2693 0.089 Uiso 1 1 calc R U
C21 C 1.1497(8) -0.1496(6) 0.2557(9) 0.031(5) Uani 1 1 d G .
H21A H 1.1618 -0.1260 0.2132 0.037 Uiso 1 1 calc R U
C22 C 1.2933(8) -0.3270(7) 0.4249(10) 0.055(8) Uani 1 1 d G .
C23 C 1.2874(8) -0.3405(7) 0.5085(10) 0.068(8) Uani 1 1 d G .
H23A H 1.2547 -0.3235 0.5328 0.081 Uiso 1 1 calc R U
C24 C 1.3293(9) -0.3787(7) 0.5567(8) 0.048(6) Uani 1 1 d G .
H24A H 1.3252 -0.3879 0.6138 0.057 Uiso 1 1 calc R U
C25 C 1.3771(8) -0.4036(7) 0.5212(10) 0.034(6) Uani 1 1 d G .
C26 C 1.3830(7) -0.3902(7) 0.4376(10) 0.057(8) Uani 1 1 d G .
H26A H 1.4156 -0.4071 0.4133 0.069 Uiso 1 1 calc R U
C27 C 1.3411(8) -0.3519(7) 0.3894(8) 0.036(6) Uani 1 1 d G U
H27A H 1.3451 -0.3427 0.3323 0.043 Uiso 1 1 calc R U
C28 C 1.4250(13) -0.4396(12) 0.5737(16) 0.042(7) Uani 1 1 d . .
N5 N 0.8724(5) -0.0302(5) 0.3174(7) 0.008(3) Uani 1 1 d G U
C29 C 0.8155(6) -0.0317(6) 0.2567(6) 0.029(5) Uani 1 1 d G U
H29A H 0.8160 -0.0275 0.1971 0.035 Uiso 1 1 calc R U
C30 C 0.7577(5) -0.0392(8) 0.2832(9) 0.048(7) Uani 1 1 d G U
H30A H 0.7188 -0.0402 0.2417 0.058 Uiso 1 1 calc R U
C31 C 0.7570(6) -0.0453(8) 0.3704(11) 0.064(9) Uani 1 1 d G .
C32 C 0.8139(8) -0.0438(8) 0.4312(7) 0.052(7) Uani 1 1 d G .
H32A H 0.8134 -0.0480 0.4908 0.062 Uiso 1 1 calc R U
C33 C 0.8717(6) -0.0363(7) 0.4046(7) 0.065(9) Uani 1 1 d G .
H33A H 0.9106 -0.0354 0.4462 0.078 Uiso 1 1 calc R U
C34 C 0.6910(6) -0.0446(7) 0.3956(14) 0.054(7) Uani 1 1 d DG U
C35 C 0.6551(7) -0.0938(6) 0.3870(12) 0.050(6) Uani 1 1 d DG .
C36 C 0.5934(7) -0.0934(6) 0.4031(13) 0.064(7) Uani 1 1 d DG .
H36A H 0.5688 -0.1270 0.3973 0.077 Uiso 1 1 calc R U
C37 C 0.5676(7) -0.0438(7) 0.4278(16) 0.100(12) Uani 1 1 d G .
C38 C 0.6036(11) 0.0054(6) 0.436(2) 0.19(2) Uani 1 1 d DG .
H38A H 0.5859 0.0394 0.4533 0.222 Uiso 1 1 calc R U
C39 C 0.6652(10) 0.0050(6) 0.4203(19) 0.15(2) Uani 1 1 d DG .
C40 C 0.6839(14) -0.1484(10) 0.365(2) 0.100(12) Uani 1 1 d D .
H40A H 0.6525 -0.1787 0.3635 0.149 Uiso 1 1 calc R U
H40B H 0.7219 -0.1568 0.4097 0.149 Uiso 1 1 calc R U
H40C H 0.6961 -0.1451 0.3090 0.149 Uiso 1 1 calc R U
C41 C 0.6969(14) 0.0617(9) 0.420(3) 0.122(15) Uani 1 1 d D .
H41A H 0.6691 0.0908 0.4363 0.183 Uiso 1 1 calc R U
H41B H 0.7042 0.0696 0.3617 0.183 Uiso 1 1 calc R U
H41C H 0.7379 0.0615 0.4610 0.183 Uiso 1 1 calc R U
N6 N 0.491(2) -0.0421(11) 0.453(3) 0.154(13) Uani 1 1 d . .
H6B H 0.4708 -0.0117 0.4648 0.185 Uiso 1 1 calc R U
C42 C 0.4708(10) -0.0893(10) 0.4528(19) 0.070(7) Uani 1 1 d . .
H42A H 0.4962 -0.1122 0.4998 0.084 Uiso 1 1 calc R U
H42B H 0.4704 -0.1081 0.3967 0.084 Uiso 1 1 calc R U
C43 C 0.4034(6) -0.0791(8) 0.4672(13) 0.069(8) Uani 1 1 d G .
C44 C 0.3739(9) -0.0269(7) 0.4513(15) 0.122(15) Uani 1 1 d DG .
H44A H 0.3953 0.0030 0.4292 0.147 Uiso 1 1 calc R U
C45 C 0.3130(9) -0.0186(7) 0.4679(15) 0.15(2) Uani 1 1 d DG .
C46 C 0.2816(7) -0.0624(8) 0.5004(14) 0.068(8) Uani 1 1 d DG .
C47 C 0.3112(8) -0.1145(7) 0.5163(14) 0.077(9) Uani 1 1 d DG U
C48 C 0.3720(8) -0.1229(6) 0.4997(14) 0.077(8) Uani 1 1 d DG .
H48A H 0.3922 -0.1585 0.5105 0.092 Uiso 1 1 calc R U
C49 C 0.276(2) 0.0343(15) 0.436(3) 0.24(4) Uani 1 1 d D .
H49A H 0.3046 0.0602 0.4127 0.365 Uiso 1 1 calc R U
H49B H 0.2612 0.0524 0.4834 0.365 Uiso 1 1 calc R U
H49C H 0.2398 0.0246 0.3899 0.365 Uiso 1 1 calc R U
C50 C 0.2779(14) -0.1595(11) 0.554(3) 0.106(13) Uani 1 1 d D .
H50A H 0.2358 -0.1460 0.5605 0.158 Uiso 1 1 calc R U
H50B H 0.3032 -0.1700 0.6105 0.158 Uiso 1 1 calc R U
H50C H 0.2727 -0.1923 0.5157 0.158 Uiso 1 1 calc R U
C51 C 0.2214(6) -0.0484(8) 0.5294(11) 0.047(8) Uani 1 1 d G .
C52 C 0.1632(7) -0.0531(7) 0.4717(8) 0.058(8) Uani 1 1 d G .
H52A H 0.1621 -0.0648 0.4140 0.070 Uiso 1 1 calc R U
C53 C 0.1066(5) -0.0404(6) 0.4985(8) 0.017(4) Uani 1 1 d G U
H53A H 0.0668 -0.0436 0.4591 0.021 Uiso 1 1 calc R U
N7 N 0.1082(5) -0.0232(6) 0.5829(9) 0.056(6) Uani 1 1 d G .
C54 C 0.1665(7) -0.0186(8) 0.6406(7) 0.064(8) Uani 1 1 d G .
H54A H 0.1676 -0.0068 0.6983 0.077 Uiso 1 1 calc R U
C55 C 0.2231(5) -0.0312(8) 0.6138(10) 0.070(9) Uani 1 1 d G .
H55A H 0.2628 -0.0280 0.6532 0.084 Uiso 1 1 calc R U
O9 O 0.5476(15) -0.2202(13) 0.5620(16) 0.198(8) Uani 1 1 d D U
O10 O 0.5937(14) -0.1240(9) 0.636(2) 0.206(8) Uani 1 1 d D U
O11 O 0.6129(13) 0.0226(9) 0.6435(19) 0.195(8) Uani 1 1 d D U
O12 O 0.5336(16) 0.0820(11) 0.5226(17) 0.201(8) Uani 1 1 d D U
O13 O 0.4559(14) 0.0924(14) 0.3586(16) 0.207(9) Uani 1 1 d D U
O14 O 0.3946(14) -0.0085(11) 0.245(2) 0.201(8) Uani 1 1 d D U
C56 C 0.5746(18) -0.2219(11) 0.6515(19) 0.197(10) Uani 1 1 d D U
H56A H 0.5973 -0.2581 0.6657 0.237 Uiso 1 1 calc R U
H56B H 0.5401 -0.2196 0.6849 0.237 Uiso 1 1 calc R U
C57 C 0.6205(16) -0.1742(10) 0.677(3) 0.200(10) Uani 1 1 d D U
H57A H 0.6294 -0.1694 0.7402 0.240 Uiso 1 1 calc R U
H57B H 0.6613 -0.1825 0.6587 0.240 Uiso 1 1 calc R U
C58 C 0.6338(14) -0.0758(9) 0.657(3) 0.201(9) Uani 1 1 d D U
H58A H 0.6530 -0.0656 0.6070 0.241 Uiso 1 1 calc R U
H58B H 0.6690 -0.0844 0.7065 0.241 Uiso 1 1 calc R U
C59 C 0.595(2) -0.0276(9) 0.679(3) 0.198(9) Uani 1 1 d D U
H59A H 0.5487 -0.0350 0.6568 0.237 Uiso 1 1 calc R U
H59B H 0.6012 -0.0238 0.7430 0.237 Uiso 1 1 calc R U
C60 C 0.5841(18) 0.0723(10) 0.6704(17) 0.203(10) Uani 1 1 d D U
H60A H 0.6146 0.1041 0.6748 0.244 Uiso 1 1 calc R U
H60B H 0.5741 0.0660 0.7282 0.244 Uiso 1 1 calc R U
C61 C 0.5247(14) 0.0866(15) 0.608(2) 0.200(9) Uani 1 1 d D U
H61A H 0.4899 0.0610 0.6165 0.240 Uiso 1 1 calc R U
H61B H 0.5117 0.1256 0.6186 0.240 Uiso 1 1 calc R U
C62 C 0.5347(18) 0.1313(13) 0.4745(17) 0.199(9) Uani 1 1 d D U
H62A H 0.5783 0.1475 0.4874 0.238 Uiso 1 1 calc R U
H62B H 0.5051 0.1592 0.4916 0.238 Uiso 1 1 calc R U
C63 C 0.5157(14) 0.1203(17) 0.3799(16) 0.208(9) Uani 1 1 d D U
H63A H 0.5131 0.1564 0.3482 0.249 Uiso 1 1 calc R U
H63B H 0.5488 0.0968 0.3613 0.249 Uiso 1 1 calc R U
C64 C 0.4289(18) 0.0877(13) 0.2693(18) 0.214(10) Uani 1 1 d D U
H64A H 0.4624 0.0749 0.2385 0.257 Uiso 1 1 calc R U
H64B H 0.4141 0.1252 0.2465 0.257 Uiso 1 1 calc R U
C65 C 0.3747(14) 0.0479(12) 0.252(2) 0.217(10) Uani 1 1 d D U
H65A H 0.3503 0.0506 0.2986 0.260 Uiso 1 1 calc R U
H65B H 0.3457 0.0588 0.1971 0.260 Uiso 1 1 calc R U
C66 C 0.356(2) -0.0423(10) 0.182(2) 0.221(10) Uani 1 1 d D U
H66A H 0.3780 -0.0471 0.1327 0.266 Uiso 1 1 calc R U
H66B H 0.3151 -0.0229 0.1607 0.266 Uiso 1 1 calc R U
C67 C 0.3435(14) -0.0988(10) 0.216(3) 0.217(10) Uani 1 1 d D U
H67A H 0.3292 -0.0944 0.2717 0.260 Uiso 1 1 calc R U
H67B H 0.3090 -0.1178 0.1749 0.260 Uiso 1 1 calc R U
C68 C 0.4026(15) -0.1336(13) 0.230(3) 0.214(10) Uani 1 1 d D U
H68A H 0.4207 -0.1325 0.1766 0.257 Uiso 1 1 calc R U
H68B H 0.4347 -0.1173 0.2773 0.257 Uiso 1 1 calc R U
C69 C 0.3903(17) -0.1926(11) 0.250(2) 0.197(10) Uani 1 1 d D U
H69A H 0.3751 -0.2138 0.1960 0.236 Uiso 1 1 calc R U
H69B H 0.3562 -0.1939 0.2845 0.236 Uiso 1 1 calc R U
C70 C 0.4496(18) -0.2199(15) 0.3002(19) 0.207(10) Uani 1 1 d D U
H70A H 0.4534 -0.2587 0.2792 0.249 Uiso 1 1 calc R U
H70B H 0.4878 -0.1984 0.2927 0.249 Uiso 1 1 calc R U
C71 C 0.445(2) -0.2208(16) 0.3932(16) 0.195(9) Uani 1 1 d D U
H71A H 0.4600 -0.1843 0.4199 0.235 Uiso 1 1 calc R U
H71B H 0.3998 -0.2257 0.3978 0.235 Uiso 1 1 calc R U
C72 C 0.483(2) -0.2661(11) 0.4406(16) 0.215(10) Uani 1 1 d D U
H72A H 0.5251 -0.2684 0.4223 0.258 Uiso 1 1 calc R U
H72B H 0.4610 -0.3025 0.4266 0.258 Uiso 1 1 calc R U
C73 C 0.4944(16) -0.2563(14) 0.5357(15) 0.201(10) Uani 1 1 d D U
H73A H 0.4558 -0.2391 0.5507 0.241 Uiso 1 1 calc R U
H73B H 0.5024 -0.2926 0.5665 0.241 Uiso 1 1 calc R U

loop_
_atom_site_aniso_label
_atom_site_aniso_U_11
_atom_site_aniso_U_22
_atom_site_aniso_U_33
_atom_site_aniso_U_23
_atom_site_aniso_U_13
_atom_site_aniso_U_12
Zn1 0.0130(13) 0.0191(13) 0.0179(13) -0.0011(12) 0.0057(11) 0.0050(12)
Zn2 0.0168(15) 0.0219(14) 0.0300(16) 0.0028(13) 0.0001(12) -0.0084(12)
O1 0.013(7) 0.016(7) 0.014(7) -0.002(5) -0.004(5) -0.005(6)
O2 0.031(8) 0.079(11) 0.033(8) -0.018(7) 0.016(6) -0.026(7)
O3 0.050(11) 0.035(10) 0.038(11) -0.014(8) -0.001(9) 0.002(8)
O4 0.037(8) 0.017(7) 0.029(8) -0.009(6) 0.001(6) -0.015(6)
O5 0.031(9) 0.041(9) 0.036(9) -0.007(7) 0.007(7) 0.004(7)
O6 0.018(8) 0.022(8) 0.042(10) 0.007(7) 0.018(7) 0.007(6)
O7 0.027(4) 0.027(4) 0.028(4) 0.0006(15) 0.0052(16) 0.0007(15)
O8 0.037(11) 0.053(11) 0.046(11) -0.007(9) 0.020(9) 0.014(9)
N1 0.029(11) 0.072(14) 0.053(12) -0.016(9) 0.015(9) -0.019(10)
N2 0.046(14) 0.044(13) 0.085(18) -0.041(12) 0.025(13) -0.034(11)
N3 0.059(15) 0.053(14) 0.027(11) -0.003(10) -0.006(10) 0.012(12)
N4 0.031(5) 0.031(5) 0.031(4) -0.0006(15) 0.0060(17) 0.0012(15)
C1 0.021(10) 0.011(9) 0.025(10) 0.001(7) 0.002(8) -0.009(8)
C2 0.033(10) 0.026(9) 0.018(10) -0.004(8) 0.000(8) -0.005(8)
C3 0.017(5) 0.016(5) 0.017(5) -0.0002(15) 0.0033(17) -0.0004(15)
C4 0.045(14) 0.026(11) 0.044(14) -0.015(10) 0.003(11) -0.022(10)
C5 0.033(10) 0.025(9) 0.040(11) 0.004(8) -0.004(9) -0.022(8)
C6 0.040(10) 0.044(10) 0.045(11) -0.016(9) 0.009(9) -0.037(8)
C7 0.039(13) 0.053(13) 0.032(13) -0.008(10) 0.011(10) -0.027(11)
C8 0.08(2) 0.10(2) 0.042(17) 0.003(16) 0.007(15) -0.058(19)
C9 0.027(12) 0.046(12) 0.016(10) -0.016(9) 0.014(8) -0.026(10)
C10 0.056(16) 0.031(12) 0.032(13) -0.001(10) 0.002(11) -0.014(11)
C11 0.014(11) 0.025(11) 0.009(10) -0.003(8) -0.002(8) -0.003(9)
C12 0.08(2) 0.058(19) 0.019(13) -0.001(12) 0.002(13) -0.020(16)
C13 0.11(3) 0.08(2) 0.08(2) -0.05(2) 0.02(2) -0.04(2)
C14 0.015(10) 0.057(15) 0.038(14) 0.018(12) 0.013(10) 0.003(10)
C15 0.031(10) 0.008(8) 0.016(9) 0.011(7) -0.009(8) -0.003(7)
C16 0.06(2) 0.050(18) 0.057(19) -0.006(15) -0.005(15) 0.030(15)
C17 0.024(13) 0.018(12) 0.072(19) 0.024(12) 0.019(12) 0.011(10)
C18 0.024(12) 0.026(12) 0.047(15) 0.008(11) 0.005(11) 0.010(10)
C19 0.031(10) 0.016(9) 0.043(11) 0.013(9) 0.001(9) 0.009(8)
C20 0.038(16) 0.09(2) 0.08(2) -0.032(18) -0.021(15) 0.024(15)
C21 0.037(13) 0.036(12) 0.021(11) 0.003(9) 0.011(9) 0.003(10)
C22 0.076(18) 0.069(17) 0.019(12) 0.026(11) 0.004(12) 0.023(14)
C23 0.09(2) 0.068(17) 0.042(15) -0.005(13) 0.011(14) 0.038(16)
C24 0.054(16) 0.062(15) 0.028(13) 0.008(10) 0.008(11) 0.031(12)
C25 0.033(12) 0.034(12) 0.030(13) 0.004(10) -0.004(10) 0.008(10)
C26 0.062(16) 0.059(15) 0.053(15) 0.012(11) 0.017(11) 0.022(12)
C27 0.041(11) 0.048(11) 0.022(10) 0.001(9) 0.015(9) 0.020(9)
C28 0.033(14) 0.067(18) 0.020(12) 0.011(12) -0.011(11) -0.015(12)
N5 0.007(3) 0.008(3) 0.007(3) 0.0000(14) 0.0017(15) -0.0001(15)
C29 0.029(5) 0.030(5) 0.029(5) 0.0008(15) 0.0057(17) -0.0003(15)
C30 0.027(11) 0.084(13) 0.043(12) 0.007(10) 0.030(9) -0.001(10)
C31 0.05(2) 0.10(2) 0.048(19) -0.031(17) 0.016(16) 0.005(17)
C32 0.036(15) 0.051(15) 0.08(2) 0.021(13) 0.034(15) -0.006(12)
C33 0.048(15) 0.083(19) 0.073(18) 0.002(14) 0.030(13) -0.005(12)
C34 0.037(11) 0.068(12) 0.063(12) 0.012(10) 0.025(10) -0.017(9)
C35 0.019(11) 0.072(16) 0.066(15) 0.011(12) 0.023(10) -0.007(11)
C36 0.069(18) 0.064(18) 0.064(17) -0.001(14) 0.025(14) -0.019(14)
C37 0.13(3) 0.043(16) 0.16(3) 0.001(18) 0.11(3) 0.010(18)
C38 0.15(4) 0.11(3) 0.35(7) -0.08(3) 0.19(4) -0.08(3)
C39 0.10(3) 0.10(3) 0.30(6) 0.00(3) 0.15(4) -0.01(2)
C40 0.08(2) 0.14(3) 0.09(2) 0.02(2) 0.045(19) -0.06(2)
C41 0.09(2) 0.066(19) 0.24(4) -0.02(2) 0.10(3) -0.036(16)
N6 0.18(3) 0.103(18) 0.20(3) -0.09(3) 0.07(2) -0.08(3)
C42 0.036(15) 0.075(16) 0.11(2) 0.027(16) 0.037(16) 0.022(11)
C43 0.065(18) 0.062(18) 0.08(2) 0.011(15) 0.019(15) 0.039(15)
C44 0.08(2) 0.17(4) 0.15(3) 0.08(3) 0.09(2) 0.07(2)
C45 0.10(3) 0.23(4) 0.15(3) 0.12(3) 0.10(3) 0.13(3)
C46 0.067(19) 0.10(2) 0.048(15) 0.022(14) 0.036(14) 0.004(16)
C47 0.065(13) 0.089(14) 0.078(14) -0.004(11) 0.020(11) 0.018(11)
C48 0.052(16) 0.066(18) 0.12(2) 0.010(17) 0.026(15) 0.025(14)
C49 0.26(6) 0.15(4) 0.42(8) 0.14(5) 0.31(6) 0.11(4)
C50 0.07(2) 0.07(2) 0.19(4) -0.01(2) 0.06(2) 0.007(16)
C51 0.031(16) 0.066(18) 0.050(18) -0.014(14) 0.020(13) 0.030(14)
C52 0.060(19) 0.10(2) 0.016(12) 0.007(12) 0.008(12) 0.006(15)
C53 0.018(4) 0.018(4) 0.017(4) 0.0001(15) 0.0034(17) 0.0005(15)
N7 0.041(11) 0.067(14) 0.062(13) -0.006(10) 0.012(9) 0.016(9)
C54 0.024(11) 0.13(2) 0.031(12) 0.020(12) -0.005(9) 0.009(12)
C55 0.018(13) 0.13(3) 0.053(17) 0.027(16) -0.010(12) 0.026(14)
O9 0.226(17) 0.143(15) 0.214(16) 0.017(15) 0.015(15) 0.004(14)
O10 0.214(17) 0.165(13) 0.226(17) 0.009(14) 0.015(15) -0.016(14)
O11 0.198(16) 0.154(14) 0.205(16) -0.043(14) -0.029(14) 0.006(13)
O12 0.215(16) 0.159(15) 0.203(13) -0.026(14) -0.023(14) -0.007(16)
O13 0.219(16) 0.176(16) 0.199(15) 0.013(16) -0.026(15) -0.005(15)
O14 0.224(18) 0.182(14) 0.187(16) -0.045(15) 0.016(15) 0.011(14)
C56 0.194(19) 0.154(15) 0.219(18) -0.011(18) -0.018(17) 0.013(16)
C57 0.21(2) 0.148(15) 0.236(19) -0.015(17) 0.023(17) 0.015(15)
C58 0.215(19) 0.152(14) 0.217(19) -0.030(17) 0.001(17) -0.001(14)
C59 0.193(19) 0.176(14) 0.201(19) -0.017(16) -0.017(17) 0.019(16)
C60 0.213(19) 0.175(15) 0.199(17) -0.043(17) -0.011(16) 0.040(17)
C61 0.208(18) 0.159(17) 0.212(16) -0.012(17) -0.005(16) 0.015(16)
C62 0.207(18) 0.159(17) 0.209(15) -0.018(15) -0.007(16) -0.009(17)
C63 0.224(18) 0.172(18) 0.209(15) -0.015(16) 0.000(17) -0.014(17)
C64 0.240(19) 0.187(16) 0.193(17) 0.007(19) -0.008(17) -0.020(17)
C65 0.231(19) 0.183(16) 0.204(18) -0.001(17) -0.033(17) 0.003(15)
C66 0.24(2) 0.184(15) 0.22(2) -0.004(15) -0.003(18) -0.021(17)
C67 0.225(19) 0.197(15) 0.22(2) 0.015(18) 0.014(19) -0.013(15)
C68 0.235(18) 0.182(15) 0.213(19) -0.004(17) 0.014(18) -0.008(15)
C69 0.201(19) 0.170(16) 0.200(18) -0.033(17) -0.003(17) -0.045(16)
C70 0.23(2) 0.164(17) 0.217(17) -0.008(17) 0.012(18) -0.026(18)
C71 0.203(19) 0.150(17) 0.214(16) -0.026(16) -0.003(16) -0.020(17)
C72 0.24(2) 0.170(17) 0.227(16) 0.002(16) 0.013(17) -0.008(18)
C73 0.215(19) 0.144(18) 0.221(16) -0.025(17) -0.010(17) 0.010(16)

loop_
_atom_type_symbol
_atom_type_description
_atom_type_scat_dispersion_real
_atom_type_scat_dispersion_imag
_atom_type_scat_source
C C 0.0033 0.0016 'International Tables Vol C Tables 4.2.6.8 and 6.1.1.4'
H H 0.0000 0.0000 'International Tables Vol C Tables 4.2.6.8 and 6.1.1.4'
N N 0.0061 0.0033 'International Tables Vol C Tables 4.2.6.8 and 6.1.1.4'
O O 0.0106 0.0060 'International Tables Vol C Tables 4.2.6.8 and 6.1.1.4'
Zn Zn 0.2839 1.4301 'International Tables Vol C Tables 4.2.6.8 and 6.1.1.4'

loop_
_geom_angle_atom_site_label_1
_geom_angle_atom_site_label_2
_geom_angle_atom_site_label_3
_geom_angle
_geom_angle_site_symmetry_1
_geom_angle_site_symmetry_3
O5 Zn1 O1 93.8(6) . .
O5 Zn1 O3 159.8(7) . 4_454
O1 Zn1 O3 88.9(7) . 4_454
O5 Zn1 N5 103.8(6) . .
O1 Zn1 N5 109.3(5) . .
O3 Zn1 N5 94.1(6) 4_454 .
O5 Zn1 O7 85.4(6) . 4_444
O1 Zn1 O7 155.5(5) . 4_444
O3 Zn1 O7 83.9(6) 4_454 4_444
N5 Zn1 O7 94.6(5) . 4_444
O5 Zn1 Zn2 82.6(5) . .
O1 Zn1 Zn2 89.7(4) . .
O3 Zn1 Zn2 77.4(5) 4_454 .
N5 Zn1 Zn2 159.1(3) . .
O7 Zn1 Zn2 65.8(4) 4_444 .
N7 Zn2 O8 106(6) 2_654 4_444
N7 Zn2 O4 111(6) 2_654 4_454
O8 Zn2 O4 85.5(7) 4_444 4_454
N7 Zn2 O2 94(6) 2_654 .
O8 Zn2 O2 160.5(6) 4_444 .
O4 Zn2 O2 87.4(7) 4_454 .
N7 Zn2 O6 92(6) 2_654 .
O8 Zn2 O6 88.9(7) 4_444 .
O4 Zn2 O6 156.6(6) 4_454 .
O2 Zn2 O6 90.4(7) . .
N7 Zn2 Zn1 158(5) 2_654 .
O8 Zn2 Zn1 92.5(5) 4_444 .
O4 Zn2 Zn1 81.8(4) 4_454 .
O2 Zn2 Zn1 68.5(4) . .
O6 Zn2 Zn1 75.8(4) . .
C1 O1 Zn1 114.5(13) . .
C1 O2 Zn2 138.7(14) . .
C14 O3 Zn1 133.2(18) . 4
C14 O4 Zn2 122.0(15) . 4
C15 O5 Zn1 125.8(15) . .
C15 O6 Zn2 126.9(13) . .
C28 O7 Zn1 145.8(17) . 4_545
C28 O8 Zn2 112.0(16) . 4_545
N2 N1 C5 127(2) . .
N1 N2 C8 124(2) . .
N4 N3 C19 107.2(17) . .
N3 N4 C22 97.3(15) . .
O1 C1 O2 128(2) . .
O1 C1 C2 115.7(18) . .
O2 C1 C2 115.5(17) . .
C3 C2 C7 120.0 . .
C3 C2 C1 122.2(11) . .
C7 C2 C1 117.8(11) . .
C2 C3 C4 120.0 . .
C2 C3 H3A 120.0 . .
C4 C3 H3A 120.0 . .
C5 C4 C3 120.0 . .
C5 C4 H4A 120.0 . .
C3 C4 H4A 120.0 . .
C4 C5 C6 120.0 . .
C4 C5 N1 125.6(12) . .
C6 C5 N1 113.7(12) . .
C5 C6 C7 120.0 . .
C5 C6 H6A 120.0 . .
C7 C6 H6A 120.0 . .
C6 C7 C2 120.0 . .
C6 C7 H7A 120.0 . .
C2 C7 H7A 120.0 . .
C9 C8 C13 120.0 . .
C9 C8 N2 124.0(15) . .
C13 C8 N2 115.7(14) . .
C8 C9 C10 120.0 . .
C8 C9 H9A 120.0 . .
C10 C9 H9A 120.0 . .
C11 C10 C9 120.0 . .
C11 C10 H10A 120.0 . .
C9 C10 H10A 120.0 . .
C12 C11 C10 120.0 . .
C12 C11 C14 124.9(12) . .
C10 C11 C14 115.1(12) . .
C11 C12 C13 120.0 . .
C11 C12 H12A 120.0 . .
C13 C12 H12A 120.0 . .
C12 C13 C8 120.0 . .
C12 C13 H13A 120.0 . .
C8 C13 H13A 120.0 . .
O3 C14 O4 125(2) . .
O3 C14 C11 125.4(19) . .
O4 C14 C11 109.3(19) . .
O5 C15 O6 128(2) . .
O5 C15 C16 124.4(18) . .
O6 C15 C16 106.9(17) . .
C17 C16 C21 120.0 . .
C17 C16 C15 113.6(12) . .
C21 C16 C15 126.1(12) . .
C16 C17 C18 120.0 . .
C16 C17 H17A 120.0 . .
C18 C17 H17A 120.0 . .
C19 C18 C17 120.0 . .
C19 C18 H18A 120.0 . .
C17 C18 H18A 120.0 . .
C18 C19 C20 120.0 . .
C18 C19 N3 111.9(13) . .
C20 C19 N3 127.9(13) . .
C21 C20 C19 120.0 . .
C21 C20 H20A 120.0 . .
C19 C20 H20A 120.0 . .
C20 C21 C16 120.0 . .
C20 C21 H21A 120.0 . .
C16 C21 H21A 120.0 . .
C23 C22 C27 120.0 . .
C23 C22 N4 131.2(12) . .
C27 C22 N4 107.8(12) . .
C24 C23 C22 120.0 . .
C24 C23 H23A 120.0 . .
C22 C23 H23A 120.0 . .
C23 C24 C25 120.0 . .
C23 C24 H24A 120.0 . .
C25 C24 H24A 120.0 . .
C24 C25 C26 120.0 . .
C24 C25 C28 120.5(15) . .
C26 C25 C28 119.3(15) . .
C27 C26 C25 120.0 . .
C27 C26 H26A 120.0 . .
C25 C26 H26A 120.0 . .
C26 C27 C22 120.0 . .
C26 C27 H27A 120.0 . .
C22 C27 H27A 120.0 . .
O7 C28 O8 123(2) . .
O7 C28 C25 115(2) . .
O8 C28 C25 121(2) . .
C29 N5 C33 120.0 . .
C29 N5 Zn1 113.4(7) . .
C33 N5 Zn1 126.3(6) . .
N5 C29 C30 120.0 . .
N5 C29 H29A 120.0 . .
C30 C29 H29A 120.0 . .
C31 C30 C29 120.0 . .
C31 C30 H30A 120.0 . .
C29 C30 H30A 120.0 . .
C32 C31 C30 120.0 . .
C32 C31 C34 122.7(13) . .
C30 C31 C34 116.7(13) . .
C31 C32 C33 120.0 . .
C31 C32 H32A 120.0 . .
C33 C32 H32A 120.0 . .
C32 C33 N5 120.0 . .
C32 C33 H33A 120.0 . .
N5 C33 H33A 120.0 . .
C35 C34 C39 120.0 . .
C35 C34 C31 118.8(12) . .
C39 C34 C31 121.0(12) . .
C36 C35 C34 120.0 . .
C36 C35 C40 119.6(13) . .
C34 C35 C40 120.3(13) . .
C37 C36 C35 120.0 . .
C37 C36 H36A 120.0 . .
C35 C36 H36A 120.0 . .
C38 C37 C36 120.0 . .
C38 C37 N6 118.6(12) . .
C36 C37 N6 121.4(12) . .
C37 C38 C39 120.0 . .
C37 C38 H38A 120.0 . .
C39 C38 H38A 120.0 . .
C38 C39 C34 120.0 . .
C38 C39 C41 115.8(15) . .
C34 C39 C41 123.6(14) . .
C35 C40 H40A 109.5 . .
C35 C40 H40B 109.5 . .
H40A C40 H40B 109.5 . .
C35 C40 H40C 109.5 . .
H40A C40 H40C 109.5 . .
H40B C40 H40C 109.5 . .
C39 C41 H41A 109.5 . .
C39 C41 H41B 109.5 . .
H41A C41 H41B 109.5 . .
C39 C41 H41C 109.5 . .
H41A C41 H41C 109.5 . .
H41B C41 H41C 109.5 . .
C42 N6 C37 109(3) . .
C42 N6 H6B 125.5 . .
C37 N6 H6B 125.5 . .
N6 C42 C43 101(3) . .
N6 C42 H42A 111.5 . .
C43 C42 H42A 111.5 . .
N6 C42 H42B 111.5 . .
C43 C42 H42B 111.5 . .
H42A C42 H42B 109.3 . .
C44 C43 C48 120.0 . .
C44 C43 C42 121.6(14) . .
C48 C43 C42 118.4(14) . .
C45 C44 C43 120.0 . .
C45 C44 H44A 120.0 . .
C43 C44 H44A 120.0 . .
C44 C45 C46 120.0 . .
C44 C45 C49 119.5(15) . .
C46 C45 C49 119.5(17) . .
C47 C46 C45 120.0 . .
C47 C46 C51 122.1(14) . .
C45 C46 C51 117.2(14) . .
C46 C47 C48 120.0 . .
C46 C47 C50 118.8(15) . .
C48 C47 C50 121.1(15) . .
C47 C48 C43 120.0 . .
C47 C48 H48A 120.0 . .
C43 C48 H48A 120.0 . .
C45 C49 H49A 109.5 . .
C45 C49 H49B 109.5 . .
H49A C49 H49B 109.5 . .
C45 C49 H49C 109.5 . .
H49A C49 H49C 109.5 . .
H49B C49 H49C 109.5 . .
C47 C50 H50A 109.5 . .
C47 C50 H50B 109.5 . .
H50A C50 H50B 109.5 . .
C47 C50 H50C 109.5 . .
H50A C50 H50C 109.5 . .
H50B C50 H50C 109.5 . .
C52 C51 C55 120.0 . .
C52 C51 C46 119.6(14) . .
C55 C51 C46 120.4(14) . .
C53 C52 C51 120.0 . .
C53 C52 H52A 120.0 . .
C51 C52 H52A 120.0 . .
C52 C53 N7 120.0 . .
C52 C53 H53A 120.0 . .
N7 C53 H53A 120.0 . .
C53 N7 C54 120.0 . .
C53 N7 Zn2 123.4(8) . 2_455
C54 N7 Zn2 116.4(8) . 2_455
N7 C54 C55 120.0 . .
N7 C54 H54A 120.0 . .
C55 C54 H54A 120.0 . .
C54 C55 C51 120.0 . .
C54 C55 H55A 120.0 . .
C51 C55 H55A 120.0 . .
C56 O9 C73 114.7(15) . .
C57 O10 C58 113.8(15) . .
C59 O11 C60 114.0(16) . .
C62 O12 C61 118.5(16) . .
C63 O13 C64 116.1(16) . .
C66 O14 C65 116.9(16) . .
O9 C56 C57 110.9(14) . .
O9 C56 H56A 109.5 . .
C57 C56 H56A 109.5 . .
O9 C56 H56B 109.5 . .
C57 C56 H56B 109.5 . .
H56A C56 H56B 108.1 . .
O10 C57 C56 109.6(14) . .
O10 C57 H57A 109.8 . .
C56 C57 H57A 109.8 . .
O10 C57 H57B 109.8 . .
C56 C57 H57B 109.8 . .
H57A C57 H57B 108.2 . .
O10 C58 C59 109.2(15) . .
O10 C58 H58A 109.8 . .
C59 C58 H58A 109.8 . .
O10 C58 H58B 109.8 . .
C59 C58 H58B 109.8 . .
H58A C58 H58B 108.3 . .
O11 C59 C58 109.8(15) . .
O11 C59 H59A 109.7 . .
C58 C59 H59A 109.7 . .
O11 C59 H59B 109.7 . .
C58 C59 H59B 109.7 . .
H59A C59 H59B 108.2 . .
O11 C60 C61 110.6(13) . .
O11 C60 H60A 109.5 . .
C61 C60 H60A 109.5 . .
O11 C60 H60B 109.5 . .
C61 C60 H60B 109.5 . .
H60A C60 H60B 108.1 . .
O12 C61 C60 111.1(14) . .
O12 C61 H61A 109.4 . .
C60 C61 H61A 109.4 . .
O12 C61 H61B 109.4 . .
C60 C61 H61B 109.4 . .
H61A C61 H61B 108.0 . .
O12 C62 C63 111.4(14) . .
O12 C62 H62A 109.3 . .
C63 C62 H62A 109.3 . .
O12 C62 H62B 109.3 . .
C63 C62 H62B 109.3 . .
H62A C62 H62B 108.0 . .
O13 C63 C62 111.8(15) . .
O13 C63 H63A 109.3 . .
C62 C63 H63A 109.3 . .
O13 C63 H63B 109.3 . .
C62 C63 H63B 109.3 . .
H63A C63 H63B 107.9 . .
O13 C64 C65 112.7(16) . .
O13 C64 H64A 109.1 . .
C65 C64 H64A 109.1 . .
O13 C64 H64B 109.1 . .
C65 C64 H64B 109.1 . .
H64A C64 H64B 107.8 . .
O14 C65 C64 112.6(16) . .
O14 C65 H65A 109.1 . .
C64 C65 H65A 109.1 . .
O14 C65 H65B 109.1 . .
C64 C65 H65B 109.1 . .
H65A C65 H65B 107.8 . .
O14 C66 C67 112.4(15) . .
O14 C66 H66A 109.1 . .
C67 C66 H66A 109.1 . .
O14 C66 H66B 109.1 . .
C67 C66 H66B 109.1 . .
H66A C66 H66B 107.9 . .
C68 C67 C66 109.8(14) . .
C68 C67 H67A 109.7 . .
C66 C67 H67A 109.7 . .
C68 C67 H67B 109.7 . .
C66 C67 H67B 109.7 . .
H67A C67 H67B 108.2 . .
C69 C68 C67 112.1(15) . .
C69 C68 H68A 109.2 . .
C67 C68 H68A 109.2 . .
C69 C68 H68B 109.2 . .
C67 C68 H68B 109.2 . .
H68A C68 H68B 107.9 . .
C68 C69 C70 111.0(15) . .
C68 C69 H69A 109.4 . .
C70 C69 H69A 109.4 . .
C68 C69 H69B 109.4 . .
C70 C69 H69B 109.4 . .
H69A C69 H69B 108.0 . .
C71 C70 C69 108.2(14) . .
C71 C70 H70A 110.1 . .
C69 C70 H70A 110.1 . .
C71 C70 H70B 110.1 . .
C69 C70 H70B 110.1 . .
H70A C70 H70B 108.4 . .
C72 C71 C70 112.0(15) . .
C72 C71 H71A 109.2 . .
C70 C71 H71A 109.2 . .
C72 C71 H71B 109.2 . .
C70 C71 H71B 109.2 . .
H71A C71 H71B 107.9 . .
C71 C72 C73 111.0(15) . .
C71 C72 H72A 109.4 . .
C73 C72 H72A 109.4 . .
C71 C72 H72B 109.4 . .
C73 C72 H72B 109.4 . .
H72A C72 H72B 108.0 . .
O9 C73 C72 110.3(15) . .
O9 C73 H73A 109.6 . .
C72 C73 H73A 109.6 . .
O9 C73 H73B 109.6 . .
C72 C73 H73B 109.6 . .
H73A C73 H73B 108.1 . .

loop_
_geom_bond_atom_site_label_1
_geom_bond_atom_site_label_2
_geom_bond_distance
_geom_bond_site_symmetry_2
Zn1 O5 2.000(17) .
Zn1 O1 1.999(13) .
Zn1 O3 2.019(17) 4_454
Zn1 N5 2.043(9) .
Zn1 O7 2.081(16) 4_444
Zn1 Zn2 3.0031(18) .
Zn2 N7 2.01(5) 2_654
Zn2 O8 2.030(18) 4_444
Zn2 O4 2.044(14) 4_454
Zn2 O2 2.064(17) .
Zn2 O6 2.074(15) .
O1 C1 1.22(2) .
O2 C1 1.26(2) .
O3 C14 1.20(3) .
O3 Zn1 2.019(17) 4
O4 C14 1.37(3) .
O4 Zn2 2.044(14) 4
O5 C15 1.15(3) .
O6 C15 1.34(2) .
O7 C28 1.26(3) .
O7 Zn1 2.082(16) 4_545
O8 C28 1.29(3) .
O8 Zn2 2.030(18) 4_545
N1 N2 1.06(2) .
N1 C5 1.44(2) .
N2 C8 1.38(2) .
N3 N4 1.43(3) .
N3 C19 1.46(2) .
N4 C22 1.48(2) .
C1 C2 1.55(2) .
C2 C3 1.3900 .
C2 C7 1.3900 .
C3 C4 1.3900 .
C3 H3A 0.9500 .
C4 C5 1.3900 .
C4 H4A 0.9500 .
C5 C6 1.3900 .
C6 C7 1.3900 .
C6 H6A 0.9500 .
C7 H7A 0.9500 .
C8 C9 1.3900 .
C8 C13 1.3900 .
C9 C10 1.3900 .
C9 H9A 0.9500 .
C10 C11 1.3900 .
C10 H10A 0.9500 .
C11 C12 1.3900 .
C11 C14 1.50(3) .
C12 C13 1.3900 .
C12 H12A 0.9500 .
C13 H13A 0.9500 .
C15 C16 1.53(2) .
C16 C17 1.3900 .
C16 C21 1.3900 .
C17 C18 1.3900 .
C17 H17A 0.9500 .
C18 C19 1.3900 .
C18 H18A 0.9500 .
C19 C20 1.3900 .
C20 C21 1.3900 .
C20 H20A 0.9500 .
C21 H21A 0.9500 .
C22 C23 1.3900 .
C22 C27 1.3900 .
C23 C24 1.3900 .
C23 H23A 0.9500 .
C24 C25 1.3900 .
C24 H24A 0.9500 .
C25 C26 1.3900 .
C25 C28 1.46(3) .
C26 C27 1.3900 .
C26 H26A 0.9500 .
C27 H27A 0.9500 .
N5 C29 1.3900 .
N5 C33 1.3900 .
C29 C30 1.3900 .
C29 H29A 0.9500 .
C30 C31 1.3900 .
C30 H30A 0.9500 .
C31 C32 1.3900 .
C31 C34 1.538(14) .
C32 C33 1.3900 .
C32 H32A 0.9500 .
C33 H33A 0.9500 .
C34 C35 1.3900 .
C34 C39 1.3900 .
C35 C36 1.3900 .
C35 C40 1.50(2) .
C36 C37 1.3900 .
C36 H36A 0.9500 .
C37 C38 1.3900 .
C37 N6 1.76(5) .
C38 C39 1.3900 .
C38 H38A 0.9500 .
C39 C41 1.507(18) .
C40 H40A 0.9800 .
C40 H40B 0.9800 .
C40 H40C 0.9800 .
C41 H41A 0.9800 .
C41 H41B 0.9800 .
C41 H41C 0.9800 .
N6 C42 1.20(3) .
N6 H6B 0.8800 .
C42 C43 1.52(2) .
C42 H42A 0.9900 .
C42 H42B 0.9900 .
C43 C44 1.3900 .
C43 C48 1.3900 .
C44 C45 1.3900 .
C44 H44A 0.9500 .
C45 C46 1.3900 .
C45 C49 1.51(2) .
C46 C47 1.3900 .
C46 C51 1.485(15) .
C47 C48 1.3900 .
C47 C50 1.47(2) .
C48 H48A 0.9500 .
C49 H49A 0.9800 .
C49 H49B 0.9800 .
C49 H49C 0.9800 .
C50 H50A 0.9800 .
C50 H50B 0.9800 .
C50 H50C 0.9800 .
C51 C52 1.3900 .
C51 C55 1.3900 .
C52 C53 1.3900 .
C52 H52A 0.9500 .
C53 N7 1.3900 .
C53 H53A 0.9500 .
N7 C54 1.3900 .
N7 Zn2 2.015(10) 2_455
C54 C55 1.3900 .
C54 H54A 0.9500 .
C55 H55A 0.9500 .
O9 C56 1.418(14) .
O9 C73 1.416(14) .
O10 C57 1.416(14) .
O10 C58 1.428(14) .
O11 C59 1.410(14) .
O11 C60 1.435(14) .
O12 C62 1.400(14) .
O12 C61 1.405(14) .
O13 C63 1.416(14) .
O13 C64 1.418(14) .
O14 C66 1.404(14) .
O14 C65 1.418(14) .
C56 C57 1.499(13) .
C56 H56A 0.9900 .
C56 H56B 0.9900 .
C57 H57A 0.9900 .
C57 H57B 0.9900 .
C58 C59 1.502(14) .
C58 H58A 0.9900 .
C58 H58B 0.9900 .
C59 H59A 0.9900 .
C59 H59B 0.9900 .
C60 C61 1.483(14) .
C60 H60A 0.9900 .
C60 H60B 0.9900 .
C61 H61A 0.9900 .
C61 H61B 0.9900 .
C62 C63 1.493(14) .
C62 H62A 0.9900 .
C62 H62B 0.9900 .
C63 H63A 0.9900 .
C63 H63B 0.9900 .
C64 C65 1.476(14) .
C64 H64A 0.9900 .
C64 H64B 0.9900 .
C65 H65A 0.9900 .
C65 H65B 0.9900 .
C66 C67 1.494(14) .
C66 H66A 0.9900 .
C66 H66B 0.9900 .
C67 C68 1.487(14) .
C67 H67A 0.9900 .
C67 H67B 0.9900 .
C68 C69 1.477(14) .
C68 H68A 0.9900 .
C68 H68B 0.9900 .
C69 C70 1.498(14) .
C69 H69A 0.9900 .
C69 H69B 0.9900 .
C70 C71 1.493(14) .
C70 H70A 0.9900 .
C70 H70B 0.9900 .
C71 C72 1.463(14) .
C71 H71A 0.9900 .
C71 H71B 0.9900 .
C72 C73 1.493(14) .
C72 H72A 0.9900 .
C72 H72B 0.9900 .
C73 H73A 0.9900 .
C73 H73B 0.9900 .

loop_
_platon_squeeze_void_nr
_platon_squeeze_void_average_x
_platon_squeeze_void_average_y
_platon_squeeze_void_average_z
_platon_squeeze_void_volume
_platon_squeeze_void_count_electrons
_platon_squeeze_void_content
1 0.327 0.750 -0.189 656 280 ' '
2 0.827 0.250 -0.189 656 280 ' '
